data_1543430
loop_
_publ_author_name
'Zhao, Da'
'Xie, Zuowei'

_publ_section_title
;
 [3-N2-o-C2B10H11][BF4]: a useful synthon for multiple cage boron
 functionalizations of o-carborane
;
_journal_issue 9
_journal_name_full 'Chem. Sci.'
_journal_page_first 5635
_journal_paper_doi 10.1039/C6SC01566B
_journal_volume 7
_journal_year 2016
_chemical_formula_sum 'C4 H14 B10 O2'
_chemical_formula_weight 202.25
_chemical_name_systematic
; 
 ? 
;
_space_group_IT_number 14
_symmetry_cell_setting monoclinic
_symmetry_space_group_name_Hall '-P 2yn'
_symmetry_space_group_name_H-M 'P 1 21/n 1'
_atom_sites_solution_hydrogens geom
_atom_sites_solution_primary direct
_atom_sites_solution_secondary difmap
_audit_creation_method SHELXL-97
_audit_update_record
;
2016-04-08 deposited with the CCDC.
2016-06-08 downloaded from the CCDC.
;
_cell_angle_alpha 90.00
_cell_angle_beta 97.840(3)
_cell_angle_gamma 90.00
_cell_formula_units_Z 8
_cell_length_a 9.9852(4)
_cell_length_b 10.5210(5)
_cell_length_c 22.3329(9)
_cell_measurement_reflns_used 71
_cell_measurement_temperature 296(2)
_cell_measurement_theta_max 15
_cell_measurement_theta_min 15
_cell_volume 2324.24(17)
_computing_cell_refinement 'BRUKER KAPPA APEXII DUO DIFFRACTOMETER'
_computing_data_collection 'BRUKER KAPPA APEXII DUO DIFFRACTOMETER'
_computing_data_reduction 'BRUKER KAPPA APEXII DUO DIFFRACTOMETER'
_computing_molecular_graphics 'SIEMENS SHELXTL'
_computing_publication_material 'SIEMENS SHELXTL'
_computing_structure_refinement 'SHELXL-97 (Sheldrick, 2008)'
_computing_structure_solution 'SHELXS-97 (Sheldrick, 2008)'
_diffrn_ambient_temperature 296(2)
_diffrn_measured_fraction_theta_full 0.997
_diffrn_measured_fraction_theta_max 0.997
_diffrn_measurement_device_type 'BRUKER KAPPA APEXII DUO DIFFRACTOMETER'
_diffrn_measurement_method 'PHI & OMEGA SCAN'
_diffrn_radiation_monochromator graphite
_diffrn_radiation_source 'fine-focus sealed tube'
_diffrn_radiation_type MoK\a
_diffrn_radiation_wavelength 0.71073
_diffrn_reflns_av_R_equivalents 0.0804
_diffrn_reflns_av_sigmaI/netI 0.0747
_diffrn_reflns_limit_h_max 11
_diffrn_reflns_limit_h_min -11
_diffrn_reflns_limit_k_max 12
_diffrn_reflns_limit_k_min -9
_diffrn_reflns_limit_l_max 26
_diffrn_reflns_limit_l_min -26
_diffrn_reflns_number 31096
_diffrn_reflns_theta_full 25.25
_diffrn_reflns_theta_max 25.25
_diffrn_reflns_theta_min 1.84
_exptl_absorpt_coefficient_mu 0.064
_exptl_absorpt_correction_T_max 0.7456
_exptl_absorpt_correction_T_min 0.6538
_exptl_absorpt_correction_type multi-scan
_exptl_crystal_colour colourless
_exptl_crystal_density_diffrn 1.156
_exptl_crystal_density_method 'not measured'
_exptl_crystal_description block
_exptl_crystal_F_000 832
_exptl_crystal_size_max 0.50
_exptl_crystal_size_mid 0.40
_exptl_crystal_size_min 0.30
_refine_diff_density_max 1.164
_refine_diff_density_min -0.307
_refine_diff_density_rms 0.071
_refine_ls_extinction_method none
_refine_ls_goodness_of_fit_ref 1.035
_refine_ls_hydrogen_treatment riding
_refine_ls_matrix_type full
_refine_ls_number_parameters 309
_refine_ls_number_reflns 4196
_refine_ls_number_restraints 4
_refine_ls_restrained_S_all 1.036
_refine_ls_R_factor_all 0.2063
_refine_ls_R_factor_gt 0.1094
_refine_ls_shift/su_max 0.004
_refine_ls_shift/su_mean 0.001
_refine_ls_structure_factor_coef Fsqd
_refine_ls_weighting_details 'calc w=1/[\s^2^(Fo^2^)+(0.1928P)^2^+2.1729P] where P=(Fo^2^+2Fc^2^)/3'
_refine_ls_weighting_scheme calc
_refine_ls_wR_factor_gt 0.2933
_refine_ls_wR_factor_ref 0.3778
_reflns_number_gt 1868
_reflns_number_total 4196
_reflns_threshold_expression >2sigma(I)
_cod_data_source_file c6sc01566b2.cif
_cod_data_source_block 4
_cod_depositor_comments
;
The following automatic conversions were performed:

'_symmetry_cell_setting' value 'Monoclinic' changed to 'monoclinic'
according to
/usr/data/users/saulius/crontab/automatic-downloads/rss-feeds/RSC/lib/dictionaries/cif_core.dic
dictionary named 'cif_core.dic' version 2.4.2 from 2011-04-26.

Automatic conversion script
Id: cif_fix_values 4268 2015-11-12 08:31:59Z antanas 

 Adding full bibliography for 1543430--1543431.cif.
;
_cod_original_sg_symbol_H-M P2(1)/n
_cod_database_code 1543430

loop_
_symmetry_equiv_pos_as_xyz
'x, y, z'
'-x+1/2, y+1/2, -z+1/2'
'-x, -y, -z'
'x-1/2, -y-1/2, z-1/2'

loop_
_atom_site_label
_atom_site_type_symbol
_atom_site_fract_x
_atom_site_fract_y
_atom_site_fract_z
_atom_site_U_iso_or_equiv
_atom_site_adp_type
_atom_site_occupancy
_atom_site_symmetry_multiplicity
_atom_site_calc_flag
_atom_site_refinement_flags
_atom_site_disorder_assembly
_atom_site_disorder_group
O1' O 1.0328(4) 0.3776(4) 0.11311(17) 0.0797(13) Uani 1 1 d . B .
C12' C 1.2331(6) 0.3664(6) 0.0713(3) 0.0804(19) Uani 1 1 d . B .
H12A H 1.2683 0.3263 0.0381 0.121 Uiso 1 1 calc R . .
H12B H 1.2770 0.3318 0.1087 0.121 Uiso 1 1 calc R . .
H12C H 1.2496 0.4562 0.0704 0.121 Uiso 1 1 calc R . .
O1 O 0.6721(4) -0.0160(4) 0.95239(19) 0.0945(15) Uani 1 1 d . A .
O2 O 0.8622(12) -0.032(5) 1.0205(9) 0.165(9) Uani 0.72(7) 1 d PD A 1
O02 O 0.840(3) 0.023(3) 1.0258(13) 0.070(12) Uani 0.28(7) 1 d PD A 2
C1 C 0.8370(5) 0.1646(5) 0.9147(2) 0.0621(15) Uani 1 1 d . A .
H1 H 0.8726 0.1931 0.9615 0.074 Uiso 1 1 calc R . .
C2 C 0.8781(5) 0.0284(5) 0.8882(2) 0.0601(15) Uani 1 1 d . A .
H2 H 0.9422 -0.0387 0.9171 0.072 Uiso 1 1 calc R . .
C11 C 0.7407(7) -0.0364(8) 1.0086(3) 0.095(2) Uani 1 1 d D . .
C12 C 0.6584(7) -0.1054(7) 1.0512(3) 0.105(2) Uani 1 1 d . A .
H12D H 0.7120 -0.1150 1.0900 0.157 Uiso 1 1 calc R . .
H12E H 0.6327 -0.1877 1.0349 0.157 Uiso 1 1 calc R . .
H12F H 0.5788 -0.0570 1.0554 0.157 Uiso 1 1 calc R . .
B3' B 0.8945(6) 0.3816(7) 0.1186(3) 0.0647(18) Uani 1 1 d . . .
B4' B 0.7839(7) 0.2567(7) 0.1240(4) 0.078(2) Uani 1 1 d . . .
H4' H 0.8141 0.1599 0.1130 0.094 Uiso 1 1 calc R . .
B5' B 0.6871(8) 0.2838(9) 0.1811(4) 0.096(3) Uani 1 1 d . . .
H5' H 0.6532 0.2051 0.2078 0.116 Uiso 1 1 calc R . .
B6' B 0.7338(7) 0.4287(9) 0.2148(3) 0.089(3) Uani 1 1 d . . .
H6' H 0.7326 0.4472 0.2632 0.107 Uiso 1 1 calc R . .
B7' B 0.7928(7) 0.5177(6) 0.1014(3) 0.0659(18) Uani 1 1 d . . .
H7' H 0.8294 0.5969 0.0759 0.079 Uiso 1 1 calc R . .
B8' B 0.7452(6) 0.3732(7) 0.0672(3) 0.071(2) Uani 1 1 d . . .
H8' H 0.7482 0.3561 0.0188 0.085 Uiso 1 1 calc R . .
B9' B 0.6173(7) 0.3084(8) 0.1069(4) 0.087(2) Uani 1 1 d . . .
H9' H 0.5371 0.2466 0.0843 0.105 Uiso 1 1 calc R . .
B10' B 0.5854(7) 0.4185(8) 0.1627(3) 0.082(2) Uani 1 1 d . . .
H10' H 0.4847 0.4306 0.1765 0.098 Uiso 1 1 calc R . .
B11' B 0.6944(7) 0.5457(8) 0.1594(3) 0.080(2) Uani 1 1 d . . .
H11' H 0.6667 0.6428 0.1713 0.096 Uiso 1 1 calc R . .
B12' B 0.6218(7) 0.4715(7) 0.0929(3) 0.077(2) Uani 1 1 d . . .
H12' H 0.5438 0.5181 0.0607 0.093 Uiso 1 1 calc R . .
B3 B 0.7184(6) 0.0473(6) 0.9044(3) 0.0587(16) Uani 1 1 d . . .
B4 B 0.6817(6) 0.2084(6) 0.8854(3) 0.0663(18) Uani 1 1 d . A .
H4 H 0.6130 0.2648 0.9094 0.080 Uiso 1 1 calc R . .
B5 B 0.8249(7) 0.2774(7) 0.8608(3) 0.0711(19) Uani 1 1 d . . .
H5 H 0.8490 0.3785 0.8689 0.085 Uiso 1 1 calc R A .
B6 B 0.9552(6) 0.1611(7) 0.8649(3) 0.0661(18) Uani 1 1 d . A .
H6 H 1.0633 0.1838 0.8761 0.079 Uiso 1 1 calc R . .
B7 B 0.7548(7) -0.0307(7) 0.8378(3) 0.0697(19) Uani 1 1 d . A .
H7 H 0.7345 -0.1327 0.8304 0.084 Uiso 1 1 calc R . .
B8 B 0.6258(7) 0.0842(7) 0.8344(3) 0.0712(19) Uani 1 1 d . A .
H8 H 0.5183 0.0584 0.8245 0.085 Uiso 1 1 calc R . .
B9 B 0.6889(7) 0.2260(7) 0.8075(3) 0.071(2) Uani 1 1 d . A .
H9 H 0.6228 0.2931 0.7796 0.085 Uiso 1 1 calc R . .
B10 B 0.8597(7) 0.2003(7) 0.7949(3) 0.0702(19) Uani 1 1 d . A .
H10 H 0.9052 0.2506 0.7594 0.084 Uiso 1 1 calc R . .
B11 B 0.8977(7) 0.0389(7) 0.8139(3) 0.0689(19) Uani 1 1 d . . .
H11 H 0.9691 -0.0168 0.7912 0.083 Uiso 1 1 calc R A .
B12 B 0.7328(7) 0.0784(7) 0.7787(3) 0.072(2) Uani 1 1 d . A .
H12 H 0.6951 0.0492 0.7321 0.086 Uiso 1 1 calc R . .
C1' C 0.8473(6) 0.3319(6) 0.1869(3) 0.0755(18) Uani 1 1 d . . .
H1' H 0.9244 0.2847 0.2193 0.091 Uiso 1 1 calc R . .
C2' C 0.8516(6) 0.4837(6) 0.1744(3) 0.0750(18) Uani 1 1 d . . .
H2' H 0.9326 0.5427 0.1984 0.090 Uiso 1 1 calc R . .
C11' C 1.0890(6) 0.3435(8) 0.0664(3) 0.083(2) Uani 1 1 d D . .
O2' O 1.0179(11) 0.355(3) 0.0169(4) 0.245(16) Uani 0.57(2) 1 d PD B 1
O2" O 1.0373(11) 0.2509(8) 0.0400(6) 0.063(5) Uani 0.43(2) 1 d PD B 2

loop_
_atom_site_aniso_label
_atom_site_aniso_U_11
_atom_site_aniso_U_22
_atom_site_aniso_U_33
_atom_site_aniso_U_23
_atom_site_aniso_U_13
_atom_site_aniso_U_12
O1' 0.050(2) 0.124(4) 0.064(3) -0.009(2) 0.0036(19) -0.002(2)
C12' 0.058(4) 0.096(5) 0.090(5) 0.002(4) 0.021(3) 0.004(3)
O1 0.078(3) 0.132(4) 0.072(3) 0.020(3) 0.005(2) -0.014(3)
O2 0.067(6) 0.31(2) 0.117(10) 0.068(12) 0.020(7) 0.005(11)
O02 0.037(12) 0.11(2) 0.054(12) 0.006(10) -0.028(10) -0.032(10)
C1 0.054(3) 0.078(4) 0.052(3) -0.015(3) 0.002(2) -0.005(3)
C2 0.064(3) 0.062(3) 0.053(3) 0.009(3) 0.004(3) 0.009(3)
C11 0.091(5) 0.137(7) 0.059(4) 0.027(4) 0.014(4) 0.026(5)
C12 0.086(5) 0.132(6) 0.103(5) 0.019(5) 0.041(4) -0.006(4)
B3' 0.045(3) 0.098(5) 0.049(3) -0.009(3) 0.001(3) -0.002(3)
B4' 0.061(4) 0.061(4) 0.108(6) -0.009(4) -0.002(4) -0.001(3)
B5' 0.071(5) 0.111(7) 0.108(7) 0.043(5) 0.017(5) -0.006(5)
B6' 0.070(5) 0.144(8) 0.053(4) -0.002(4) 0.009(3) 0.018(5)
B7' 0.069(4) 0.063(4) 0.064(4) 0.004(3) 0.004(3) -0.001(3)
B8' 0.060(4) 0.098(6) 0.052(4) -0.016(4) -0.005(3) 0.011(4)
B9' 0.058(4) 0.091(6) 0.107(6) -0.014(5) -0.008(4) -0.012(4)
B10' 0.057(4) 0.128(7) 0.062(4) -0.004(4) 0.012(3) 0.001(4)
B11' 0.078(5) 0.091(6) 0.069(4) -0.018(4) 0.001(4) 0.007(4)
B12' 0.060(4) 0.098(6) 0.068(4) -0.010(4) -0.013(3) 0.019(4)
B3 0.055(4) 0.067(4) 0.054(4) 0.011(3) 0.004(3) -0.008(3)
B4 0.053(4) 0.070(4) 0.075(5) -0.001(3) 0.005(3) 0.006(3)
B5 0.084(5) 0.050(4) 0.081(5) -0.003(3) 0.018(4) -0.002(3)
B6 0.053(4) 0.085(5) 0.061(4) -0.001(3) 0.011(3) -0.008(3)
B7 0.088(5) 0.067(5) 0.050(4) -0.006(3) -0.002(3) -0.009(4)
B8 0.060(4) 0.093(5) 0.056(4) 0.004(4) -0.008(3) -0.012(4)
B9 0.070(4) 0.081(5) 0.061(4) 0.028(4) 0.010(3) 0.020(4)
B10 0.072(4) 0.077(5) 0.065(4) 0.025(4) 0.021(3) 0.009(4)
B11 0.081(5) 0.074(5) 0.052(4) 0.000(3) 0.011(3) 0.011(4)
B12 0.083(5) 0.088(5) 0.040(3) -0.002(3) -0.011(3) -0.001(4)
C1' 0.065(4) 0.103(5) 0.057(3) 0.019(3) 0.001(3) 0.000(3)
C2' 0.061(4) 0.100(5) 0.061(4) -0.018(3) -0.001(3) -0.002(3)
C11' 0.064(4) 0.123(6) 0.063(4) -0.027(4) 0.016(3) -0.016(4)
O2' 0.098(9) 0.58(5) 0.064(8) -0.058(14) 0.027(7) -0.078(17)
O2" 0.076(7) 0.053(7) 0.060(8) -0.019(5) 0.010(5) -0.011(5)

loop_
_atom_type_symbol
_atom_type_description
_atom_type_scat_dispersion_real
_atom_type_scat_dispersion_imag
_atom_type_scat_source
C C 0.0033 0.0016 'International Tables Vol C Tables 4.2.6.8 and 6.1.1.4'
H H 0.0000 0.0000 'International Tables Vol C Tables 4.2.6.8 and 6.1.1.4'
B B 0.0013 0.0007 'International Tables Vol C Tables 4.2.6.8 and 6.1.1.4'
O O 0.0106 0.0060 'International Tables Vol C Tables 4.2.6.8 and 6.1.1.4'

loop_
_geom_angle_atom_site_label_1
_geom_angle_atom_site_label_2
_geom_angle_atom_site_label_3
_geom_angle
C11' O1' B3' 128.0(5)
C11 O1 B3 127.3(5)
C2 C1 B4 111.7(4)
C2 C1 B5 111.1(4)
B4 C1 B5 63.4(4)
C2 C1 B3 61.2(3)
B4 C1 B3 63.5(4)
B5 C1 B3 115.7(4)
C2 C1 B6 61.2(3)
B4 C1 B6 115.8(4)
B5 C1 B6 62.9(4)
B3 C1 B6 114.9(4)
C1 C2 B7 112.0(4)
C1 C2 B3 61.8(3)
B7 C2 B3 63.8(4)
C1 C2 B11 111.5(4)
B7 C2 B11 62.6(4)
B3 C2 B11 115.9(4)
C1 C2 B6 62.4(3)
B7 C2 B6 114.8(4)
B3 C2 B6 116.5(4)
B11 C2 B6 62.2(4)
O02 C11 O2 31(2)
O02 C11 O1 120.5(15)
O2 C11 O1 124.2(11)
O02 C11 C12 123.0(16)
O2 C11 C12 119.3(13)
O1 C11 C12 113.8(6)
O1' B3' B4' 128.9(6)
O1' B3' C1' 117.1(5)
B4' B3' C1' 57.2(4)
O1' B3' C2' 115.0(5)
B4' B3' C2' 101.4(5)
C1' B3' C2' 55.6(3)
O1' B3' B8' 134.3(5)
B4' B3' B8' 60.9(4)
C1' B3' B8' 104.6(4)
C2' B3' B8' 103.3(4)
O1' B3' B7' 123.3(5)
B4' B3' B7' 106.1(5)
C1' B3' B7' 102.6(4)
C2' B3' B7' 57.7(4)
B8' B3' B7' 59.1(4)
C1' B4' B5' 58.9(4)
C1' B4' B3' 61.6(4)
B5' B4' B3' 110.7(5)
C1' B4' B9' 106.2(5)
B5' B4' B9' 59.8(4)
B3' B4' B9' 110.3(5)
C1' B4' B8' 107.3(5)
B5' B4' B8' 109.1(5)
B3' B4' B8' 60.2(4)
B9' B4' B8' 61.2(4)
C1' B5' B4' 58.6(4)
C1' B5' B9' 106.6(5)
B4' B5' B9' 60.6(4)
C1' B5' B6' 60.1(4)
B4' B5' B6' 108.7(5)
B9' B5' B6' 109.5(6)
C1' B5' B10' 106.9(6)
B4' B5' B10' 108.9(5)
B9' B5' B10' 60.7(4)
B6' B5' B10' 60.4(5)
C2' B6' C1' 57.3(4)
C2' B6' B5' 103.7(5)
C1' B6' B5' 58.0(4)
C2' B6' B11' 59.0(4)
C1' B6' B11' 105.0(5)
B5' B6' B11' 106.9(5)
C2' B6' B10' 104.7(5)
C1' B6' B10' 105.3(5)
B5' B6' B10' 60.5(5)
B11' B6' B10' 59.2(4)
C2' B7' B8' 106.0(5)
C2' B7' B11' 58.7(4)
B8' B7' B11' 108.9(5)
C2' B7' B12' 104.4(5)
B8' B7' B12' 60.5(4)
B11' B7' B12' 59.5(4)
C2' B7' B3' 60.4(4)
B8' B7' B3' 60.1(4)
B11' B7' B3' 109.8(5)
B12' B7' B3' 108.6(5)
B7' B8' B3' 60.8(4)
B7' B8' B12' 60.3(4)
B3' B8' B12' 109.0(5)
B7' B8' B4' 105.7(5)
B3' B8' B4' 58.8(4)
B12' B8' B4' 105.4(5)
B7' B8' B9' 106.6(5)
B3' B8' B9' 107.1(5)
B12' B8' B9' 58.9(4)
B4' B8' B9' 58.7(4)
B5' B9' B4' 59.6(4)
B5' B9' B12' 107.6(6)
B4' B9' B12' 107.4(5)
B5' B9' B10' 60.5(5)
B4' B9' B10' 108.0(5)
B12' B9' B10' 59.5(4)
B5' B9' B8' 108.2(5)
B4' B9' B8' 60.2(4)
B12' B9' B8' 59.9(4)
B10' B9' B8' 108.1(5)
B11' B10' B12' 60.4(4)
B11' B10' B6' 60.3(4)
B12' B10' B6' 108.3(5)
B11' B10' B5' 106.7(5)
B12' B10' B5' 106.5(5)
B6' B10' B5' 59.1(5)
B11' B10' B9' 107.6(5)
B12' B10' B9' 59.8(4)
B6' B10' B9' 106.9(5)
B5' B10' B9' 58.8(5)
C2' B11' B10' 105.4(6)
C2' B11' B12' 105.2(5)
B10' B11' B12' 60.0(4)
C2' B11' B6' 58.4(4)
B10' B11' B6' 60.6(5)
B12' B11' B6' 108.3(6)
C2' B11' B7' 58.9(4)
B10' B11' B7' 108.6(5)
B12' B11' B7' 60.4(4)
B6' B11' B7' 108.0(5)
B10' B12' B9' 60.7(5)
B10' B12' B11' 59.6(4)
B9' B12' B11' 107.8(5)
B10' B12' B7' 108.1(5)
B9' B12' B7' 107.5(5)
B11' B12' B7' 60.0(4)
B10' B12' B8' 110.2(5)
B9' B12' B8' 61.2(4)
B11' B12' B8' 108.2(5)
B7' B12' B8' 59.1(4)
O1 B3 C2 121.9(5)
O1 B3 C1 122.7(5)
C2 B3 C1 57.1(3)
O1 B3 B8 127.1(5)
C2 B3 B8 103.5(4)
C1 B3 B8 103.5(4)
O1 B3 B4 124.2(5)
C2 B3 B4 103.3(4)
C1 B3 B4 57.1(3)
B8 B3 B4 60.5(4)
O1 B3 B7 123.3(5)
C2 B3 B7 57.4(3)
C1 B3 B7 103.2(4)
B8 B3 B7 59.9(4)
B4 B3 B7 107.5(5)
C1 B4 B5 58.8(4)
C1 B4 B9 104.8(5)
B5 B4 B9 60.2(4)
C1 B4 B8 104.1(5)
B5 B4 B8 107.6(5)
B9 B4 B8 59.6(4)
C1 B4 B3 59.4(3)
B5 B4 B3 108.6(5)
B9 B4 B3 107.6(5)
B8 B4 B3 59.0(4)
C1 B5 B4 57.8(3)
C1 B5 B10 105.7(5)
B4 B5 B10 109.5(5)
C1 B5 B9 103.9(5)
B4 B5 B9 60.0(4)
B10 B5 B9 60.9(4)
C1 B5 B6 59.8(3)
B4 B5 B6 108.7(5)
B10 B5 B6 59.9(4)
B9 B5 B6 108.2(5)
C2 B6 C1 56.4(3)
C2 B6 B11 58.7(3)
C1 B6 B11 103.9(4)
C2 B6 B10 104.5(4)
C1 B6 B10 103.4(4)
B11 B6 B10 60.6(4)
C2 B6 B5 102.8(4)
C1 B6 B5 57.3(3)
B11 B6 B5 107.3(5)
B10 B6 B5 59.5(4)
C2 B7 B12 105.7(5)
C2 B7 B11 59.5(4)
B12 B7 B11 61.1(4)
C2 B7 B8 103.9(5)
B12 B7 B8 59.9(4)
B11 B7 B8 108.7(5)
C2 B7 B3 58.8(3)
B12 B7 B3 108.1(5)
B11 B7 B3 109.2(5)
B8 B7 B3 59.2(4)
B3 B8 B12 109.2(5)
B3 B8 B9 108.9(5)
B12 B8 B9 60.2(4)
B3 B8 B7 61.0(4)
B12 B8 B7 59.5(4)
B9 B8 B7 107.7(5)
B3 B8 B4 60.5(4)
B12 B8 B4 108.3(5)
B9 B8 B4 59.9(4)
B7 B8 B4 108.3(4)
B8 B9 B12 59.6(4)
B8 B9 B4 60.5(4)
B12 B9 B4 108.3(4)
B8 B9 B5 107.9(4)
B12 B9 B5 108.1(5)
B4 B9 B5 59.8(4)
B8 B9 B10 108.7(5)
B12 B9 B10 61.2(4)
B4 B9 B10 108.0(5)
B5 B9 B10 59.3(4)
B5 B10 B6 60.7(4)
B5 B10 B11 107.5(5)
B6 B10 B11 59.5(4)
B5 B10 B9 59.7(4)
B6 B10 B9 107.9(4)
B11 B10 B9 106.5(5)
B5 B10 B12 106.4(5)
B6 B10 B12 106.9(4)
B11 B10 B12 59.4(4)
B9 B10 B12 58.6(4)
C2 B11 B7 57.9(3)
C2 B11 B6 59.2(3)
B7 B11 B6 108.4(5)
C2 B11 B12 103.0(5)
B7 B11 B12 59.2(4)
B6 B11 B12 108.5(5)
C2 B11 B10 104.3(4)
B7 B11 B10 108.5(5)
B6 B11 B10 59.9(4)
B12 B11 B10 61.0(4)
B7 B12 B8 60.6(4)
B7 B12 B9 108.5(5)
B8 B12 B9 60.2(4)
B7 B12 B11 59.7(4)
B8 B12 B11 108.2(4)
B9 B12 B11 107.8(5)
B7 B12 B10 107.7(4)
B8 B12 B10 108.3(5)
B9 B12 B10 60.2(4)
B11 B12 B10 59.6(4)
C2' C1' B4' 109.8(5)
C2' C1' B5' 109.5(5)
B4' C1' B5' 62.5(4)
C2' C1' B6' 60.6(4)
B4' C1' B6' 113.4(5)
B5' C1' B6' 62.0(5)
C2' C1' B3' 62.3(4)
B4' C1' B3' 61.2(4)
B5' C1' B3' 113.3(5)
B6' C1' B3' 114.5(5)
C1' C2' B6' 62.1(4)
C1' C2' B11' 111.6(5)
B6' C2' B11' 62.6(4)
C1' C2' B7' 111.1(5)
B6' C2' B7' 114.4(5)
B11' C2' B7' 62.4(4)
C1' C2' B3' 62.0(4)
B6' C2' B3' 115.5(5)
B11' C2' B3' 114.1(4)
B7' C2' B3' 61.9(4)
O2" C11' O2' 59.3(14)
O2" C11' O1' 114.1(8)
O2' C11' O1' 115.7(9)
O2" C11' C12' 121.4(8)
O2' C11' C12' 119.6(8)
O1' C11' C12' 115.3(5)

loop_
_geom_bond_atom_site_label_1
_geom_bond_atom_site_label_2
_geom_bond_distance
O1' C11' 1.300(7)
O1' B3' 1.404(7)
C12' C11' 1.448(8)
O1 C11 1.362(7)
O1 B3 1.393(7)
O2 C11 1.207(9)
O02 C11 1.189(10)
C1 C2 1.624(7)
C1 B4 1.664(8)
C1 B5 1.682(9)
C1 B3 1.705(8)
C1 B6 1.729(8)
C2 B7 1.671(8)
C2 B3 1.695(8)
C2 B11 1.700(8)
C2 B6 1.709(8)
C11 C12 1.523(9)
B3' B4' 1.731(10)
B3' C1' 1.737(8)
B3' C2' 1.742(8)
B3' B8' 1.756(9)
B3' B7' 1.768(9)
B4' C1' 1.661(9)
B4' B5' 1.726(11)
B4' B9' 1.742(10)
B4' B8' 1.769(10)
B5' C1' 1.666(9)
B5' B9' 1.728(11)
B5' B6' 1.735(12)
B5' B10' 1.759(12)
B6' C2' 1.680(10)
B6' C1' 1.703(10)
B6' B11' 1.752(12)
B6' B10' 1.758(10)
B7' C2' 1.694(9)
B7' B8' 1.739(9)
B7' B11' 1.754(10)
B7' B12' 1.760(10)
B8' B12' 1.764(10)
B8' B9' 1.786(11)
B9' B12' 1.745(11)
B9' B10' 1.761(11)
B10' B11' 1.732(11)
B10' B12' 1.739(10)
B11' C2' 1.691(9)
B11' B12' 1.745(10)
B3 B8 1.747(9)
B3 B4 1.773(9)
B3 B7 1.779(9)
B4 B5 1.757(9)
B4 B9 1.762(9)
B4 B8 1.773(10)
B5 B10 1.758(10)
B5 B9 1.765(10)
B5 B6 1.780(10)
B6 B11 1.760(10)
B6 B10 1.766(9)
B7 B12 1.742(9)
B7 B11 1.751(10)
B7 B8 1.760(10)
B8 B12 1.748(10)
B8 B9 1.757(10)
B9 B12 1.758(10)
B9 B10 1.787(9)
B10 B11 1.778(10)
B10 B12 1.804(10)
B11 B12 1.775(10)
C1' C2' 1.623(9)
C11' O2" 1.217(8)
C11' O2' 1.237(9)
